data_1521634
loop_
_publ_author_name
'Mozharivsky, Yu.'
'Franzen, H.F.'

_publ_section_title
;
 Crystal structure and bonding in the rare-earth rich ternary pnictides
 RE5 M2 X (RE = Y, Gd, Tb, Dy, Ho, Er, Tm, Lu; M = Ni, Pd;X = Sb, Bi)
;
_journal_name_full 'Journal of Solid State Chemistry'
_journal_page_first 478
_journal_page_last 485
_journal_volume 152
_journal_year 2000
_chemical_formula_sum 'Ho5 Ni2 Sb'
_space_group_IT_number 140
_symmetry_space_group_name_Hall '-I 4 2c'
_symmetry_space_group_name_H-M 'I 4/m c m'
_cell_angle_alpha 90
_cell_angle_beta 90
_cell_angle_gamma 90
_cell_formula_units_Z 4
_cell_length_a 7.5793
_cell_length_b 7.5793
_cell_length_c 13.2864
_cell_volume 763.248
_citation_journal_id_ASTM JSSCBI
_cod_data_source_file Mozharivsky_JSSCBI_2000_1915.cif
_cod_data_source_block Ho5Ni2Sb1
_cod_original_cell_volume 763.2477
_cod_original_formula_sum 'Ho5 Ni2 Sb1'
_cod_database_code 1521634

loop_
_symmetry_equiv_pos_as_xyz
x,y,z
-y,x,z
-x,-y,z
y,-x,z
x,-y,-z+1/2
y,x,-z+1/2
-x,y,-z+1/2
-y,-x,-z+1/2
-x,-y,-z
y,-x,-z
x,y,-z
-y,x,-z
-x,y,z-1/2
-y,-x,z-1/2
x,-y,z-1/2
y,x,z-1/2
x+1/2,y+1/2,z+1/2
-y+1/2,x+1/2,z+1/2
-x+1/2,-y+1/2,z+1/2
y+1/2,-x+1/2,z+1/2
x+1/2,-y+1/2,-z+1
y+1/2,x+1/2,-z+1
-x+1/2,y+1/2,-z+1
-y+1/2,-x+1/2,-z+1
-x+1/2,-y+1/2,-z+1/2
y+1/2,-x+1/2,-z+1/2
x+1/2,y+1/2,-z+1/2
-y+1/2,x+1/2,-z+1/2
-x+1/2,y+1/2,z
-y+1/2,-x+1/2,z
x+1/2,-y+1/2,z
y+1/2,x+1/2,z

loop_
_atom_site_label
_atom_site_type_symbol
_atom_site_fract_x
_atom_site_fract_y
_atom_site_fract_z
_atom_site_occupancy
_atom_site_U_iso_or_equiv
Sb1 Sb 0 0 0.25 1 0.0
Ho2 Ho 0.1579 0.6579 0.1388 1 0.0
Ni1 Ni 0.3675 0.8675 0 1 0.0
Ho1 Ho 0 0 0 1 0.0
